data_7211147
loop_
_publ_author_name
'Sowa, Micha\/l'
'\'Slepokura, Katarzyna'
'Matczak-Jon, Ewa'

_publ_section_title
;
 Cocrystals of fisetin, luteolin and genistein with pyridinecarboxamide
 coformers: crystal structures, analysis of intermolecular interactions,
 spectral and thermal characterization
;
_journal_issue 38
_journal_name_full CrystEngComm
_journal_page_first 7696
_journal_paper_doi 10.1039/c3ce41285g
_journal_volume 15
_journal_year 2013
_chemical_formula_moiety 'C15 H10 O6, C6 H6 N2 O'
_chemical_formula_sum 'C21 H16 N2 O7'
_chemical_formula_weight 408.36
_chemical_name_systematic
;
 ?
;
_space_group_crystal_system triclinic
_space_group_IT_number 2
_space_group_name_Hall '-P 1'
_space_group_name_H-M_alt 'P -1'
_symmetry_space_group_name_Hall '-P 1'
_symmetry_space_group_name_H-M 'P -1'
_atom_sites_solution_hydrogens mixed
_atom_sites_solution_primary direct
_atom_sites_solution_secondary difmap
_audit_creation_method SHELXL-2013
_cell_angle_alpha 104.49(3)
_cell_angle_beta 92.07(3)
_cell_angle_gamma 105.20(3)
_cell_formula_units_Z 2
_cell_length_a 7.479(3)
_cell_length_b 8.702(3)
_cell_length_c 14.642(4)
_cell_measurement_reflns_used 14342
_cell_measurement_temperature 100(2)
_cell_measurement_theta_max 28.75
_cell_measurement_theta_min 2.83
_cell_volume 885.1(6)
_computing_cell_refinement
;
CrysAlisPro, Agilent Technologies,
Version 1.171.35.19 (release 27-10-2011 CrysAlis171 .NET)
(compiled Oct 27 2011,15:02:11)
;
_computing_data_collection
;
CrysAlisPro, Agilent Technologies,
Version 1.171.35.19 (release 27-10-2011 CrysAlis171 .NET)
(compiled Oct 27 2011,15:02:11)
;
_computing_data_reduction
;
CrysAlisPro, Agilent Technologies,
Version 1.171.35.19 (release 27-10-2011 CrysAlis171 .NET)
(compiled Oct 27 2011,15:02:11)
;
_computing_structure_refinement 'SHELXL-2013 (Sheldrick, 2013)'
_diffrn_ambient_temperature 100(2)
_diffrn_measured_fraction_theta_full 0.999
_diffrn_measured_fraction_theta_max 0.959
_diffrn_measurement_device_type
;
Xcalibur R kappa-geometry diffractometer with a Ruby 
CCD camera 
;
_diffrn_measurement_method 'omega scan'
_diffrn_radiation_type MoK\a
_diffrn_radiation_wavelength 0.71073
_diffrn_reflns_av_R_equivalents 0.0247
_diffrn_reflns_av_unetI/netI 0.0168
_diffrn_reflns_Laue_measured_fraction_full 0.999
_diffrn_reflns_Laue_measured_fraction_max 0.959
_diffrn_reflns_limit_h_max 10
_diffrn_reflns_limit_h_min -10
_diffrn_reflns_limit_k_max 11
_diffrn_reflns_limit_k_min -11
_diffrn_reflns_limit_l_max 19
_diffrn_reflns_limit_l_min -19
_diffrn_reflns_number 34768
_diffrn_reflns_point_group_measured_fraction_full 0.999
_diffrn_reflns_point_group_measured_fraction_max 0.959
_diffrn_reflns_theta_full 25.242
_diffrn_reflns_theta_max 28.817
_diffrn_reflns_theta_min 2.839
_diffrn_source 'Enhance (Mo) X-ray Source'
_exptl_absorpt_coefficient_mu 0.117
_exptl_absorpt_correction_T_max 1.000
_exptl_absorpt_correction_T_min 0.943
_exptl_absorpt_correction_type multi-scan
_exptl_absorpt_process_details
;
CrysAlisPro, Agilent Technologies,
Version 1.171.35.19 (release 27-10-2011 CrysAlis171 .NET)
(compiled Oct 27 2011,15:02:11)
Empirical absorption correction using spherical harmonics,
 implemented in SCALE3 ABSPACK scaling algorithm.
;
_exptl_crystal_colour yellow
_exptl_crystal_density_diffrn 1.532
_exptl_crystal_description block
_exptl_crystal_F_000 424
_exptl_crystal_size_max 0.30
_exptl_crystal_size_mid 0.18
_exptl_crystal_size_min 0.10
_refine_diff_density_max 0.358
_refine_diff_density_min -0.238
_refine_diff_density_rms 0.048
_refine_ls_extinction_method none
_refine_ls_goodness_of_fit_ref 1.089
_refine_ls_hydrogen_treatment constr
_refine_ls_matrix_type full
_refine_ls_number_parameters 281
_refine_ls_number_reflns 4424
_refine_ls_number_restraints 0
_refine_ls_restrained_S_all 1.089
_refine_ls_R_factor_all 0.0518
_refine_ls_R_factor_gt 0.0439
_refine_ls_shift/su_max 0.000
_refine_ls_shift/su_mean 0.000
_refine_ls_structure_factor_coef Fsqd
_refine_ls_weighting_details
;
 w=1/[\s^2^(Fo^2^)+(0.0461P)^2^+0.5286P]
 where P=(Fo^2^+2Fc^2^)/3
;
_refine_ls_weighting_scheme calc
_refine_ls_wR_factor_gt 0.1088
_refine_ls_wR_factor_ref 0.1132
_reflns_Friedel_coverage 0.000
_reflns_number_gt 3898
_reflns_number_total 4424
_reflns_threshold_expression 'I > 2\s(I)'
_cod_data_source_file c3ce41285g.txt
_cod_data_source_block LutInam3
_cod_database_code 7211147
_shelx_space_group_comment
;
The symmetry employed for this shelxl refinement is uniquely defined
by the following loop, which should always be used as a source of
symmetry information in preference to the above space-group names.
They are only intended as comments.
;
_shelx_estimated_absorpt_t_min 0.966
_shelx_estimated_absorpt_t_max 0.988
_shelxl_version_number 2013-2

loop_
_space_group_symop_operation_xyz
'x, y, z'
'-x, -y, -z'

loop_
_atom_site_label
_atom_site_type_symbol
_atom_site_fract_x
_atom_site_fract_y
_atom_site_fract_z
_atom_site_U_iso_or_equiv
_atom_site_adp_type
_atom_site_occupancy
_atom_site_site_symmetry_order
_atom_site_calc_flag
_atom_site_refinement_flags_posn
_atom_site_refinement_flags_adp
_atom_site_refinement_flags_occupancy
_atom_site_disorder_assembly
_atom_site_disorder_group
O1 O 0.24143(14) 0.63525(12) 0.04338(7) 0.0179(2) Uani 1 1 d . . . . .
O7 O 0.46200(14) 0.57995(12) -0.25579(7) 0.0209(2) Uani 1 1 d . . . . .
H7 H 0.4786 0.6276 -0.2994 0.031 Uiso 1 1 calc R U . . .
O5 O 0.31104(15) 1.07599(12) -0.10669(7) 0.0214(2) Uani 1 1 d . . . . .
H5 H 0.2687 1.1163 -0.0567 0.032 Uiso 1 1 calc R U . . .
O4 O 0.18771(14) 1.09526(12) 0.05591(7) 0.0198(2) Uani 1 1 d . . . . .
O14 O -0.04416(16) 0.35751(12) 0.38470(7) 0.0240(2) Uani 1 1 d . . . . .
H14 H -0.0642 0.2558 0.3594 0.036 Uiso 1 1 calc R U . . .
C2 C 0.16749(18) 0.71713(16) 0.11749(9) 0.0162(3) Uani 1 1 d . . . . .
C3 C 0.1440(2) 0.86831(17) 0.12239(10) 0.0184(3) Uani 1 1 d . . . . .
H3 H 0.0893 0.9205 0.1745 0.022 Uiso 1 1 calc R U . . .
C4 C 0.19999(19) 0.95044(16) 0.05063(10) 0.0166(3) Uani 1 1 d . . . . .
C5 C 0.32372(19) 0.92299(16) -0.10728(10) 0.0170(3) Uani 1 1 d . . . . .
C6 C 0.38694(19) 0.83123(17) -0.18346(10) 0.0183(3) Uani 1 1 d . . . . .
H6 H 0.4199 0.8738 -0.2362 0.022 Uiso 1 1 calc R U . . .
C7 C 0.40233(18) 0.67362(17) -0.18256(10) 0.0173(3) Uani 1 1 d . . . . .
C8 C 0.35623(19) 0.60956(17) -0.10524(10) 0.0173(3) Uani 1 1 d . . . . .
H8 H 0.3701 0.5046 -0.1040 0.021 Uiso 1 1 calc R U . . .
C9 C 0.28997(18) 0.70340(16) -0.03079(9) 0.0160(3) Uani 1 1 d . . . . .
C10 C 0.27104(18) 0.86013(16) -0.02879(9) 0.0157(3) Uani 1 1 d . . . . .
C11 C 0.11744(18) 0.62424(16) 0.18817(9) 0.0164(3) Uani 1 1 d . . . . .
C14 C 0.00899(19) 0.44204(17) 0.31945(10) 0.0177(3) Uani 1 1 d . . . . .
O13 O 0.08280(16) 0.21408(13) 0.22154(8) 0.0198(3) Uani 0.904(3) 1 d . . P A 1
H13 H 0.1114 0.1797 0.1667 0.030 Uiso 0.904(3) 1 calc R U P A 1
C12 C 0.13009(19) 0.46179(16) 0.17077(9) 0.0165(3) Uani 0.904(3) 1 d . . P A 1
H12 H 0.1764 0.4136 0.1143 0.020 Uiso 0.904(3) 1 calc R U P A 1
C13 C 0.07556(18) 0.37114(16) 0.23536(10) 0.0164(3) Uani 0.904(3) 1 d . . P A 1
C15 C 0.0001(2) 0.60422(17) 0.33758(10) 0.0202(3) Uani 0.904(3) 1 d . . P A 1
H15 H -0.0425 0.6535 0.3950 0.024 Uiso 0.904(3) 1 calc R U P A 1
C16 C 0.0528(2) 0.69472(17) 0.27269(10) 0.0191(3) Uani 0.904(3) 1 d . . P A 1
H16 H 0.0451 0.8052 0.2856 0.023 Uiso 0.904(3) 1 calc R U P A 1
O130 O -0.0298(17) 0.6817(15) 0.4269(9) 0.029(3) Uiso 0.096(3) 1 d . . P A 2
H130 H -0.0367 0.6175 0.4619 0.044 Uiso 0.096(3) 1 calc R U P A 2
C120 C 0.0528(2) 0.69472(17) 0.27269(10) 0.0191(3) Uani 0.096(3) 1 d . . P A 2
H120 H 0.0451 0.8052 0.2856 0.023 Uiso 0.096(3) 1 calc R U P A 2
C130 C 0.0001(2) 0.60422(17) 0.33758(10) 0.0202(3) Uani 0.096(3) 1 d . . P A 2
C150 C 0.07556(18) 0.37114(16) 0.23536(10) 0.0164(3) Uani 0.096(3) 1 d . . P A 2
H150 H 0.0832 0.2607 0.2228 0.020 Uiso 0.096(3) 1 calc R U P A 2
C160 C 0.13009(19) 0.46179(16) 0.17077(9) 0.0165(3) Uani 0.096(3) 1 d . . P A 2
H160 H 0.1764 0.4136 0.1143 0.020 Uiso 0.096(3) 1 calc R U P A 2
O1A O 0.81782(17) 1.02518(14) -0.63036(8) 0.0327(3) Uani 1 1 d . . . . .
N1A N 0.52262(19) 0.71725(16) -0.40214(9) 0.0241(3) Uani 1 1 d . . . . .
N2A N 0.62071(19) 0.79624(16) -0.72830(9) 0.0253(3) Uani 1 1 d . . . . .
H2A1 H 0.6557 0.8261 -0.7795 0.030 Uiso 1 1 calc R U . . .
H2A2 H 0.5349 0.7024 -0.7336 0.030 Uiso 1 1 calc R U . . .
C2A C 0.6818(2) 0.8354(2) -0.39692(11) 0.0291(3) Uani 1 1 d . . . . .
H2A H 0.7590 0.8793 -0.3382 0.035 Uiso 1 1 calc R U . . .
C3A C 0.7398(2) 0.8970(2) -0.47269(11) 0.0272(3) Uani 1 1 d . . . . .
H3A H 0.8522 0.9830 -0.4654 0.033 Uiso 1 1 calc R U . . .
C4A C 0.63084(19) 0.83068(17) -0.55935(10) 0.0181(3) Uani 1 1 d . . . . .
C5A C 0.4645(2) 0.70952(19) -0.56524(10) 0.0221(3) Uani 1 1 d . . . . .
H5A H 0.3855 0.6625 -0.6233 0.027 Uiso 1 1 calc R U . . .
C6A C 0.4152(2) 0.65802(19) -0.48481(11) 0.0253(3) Uani 1 1 d . . . . .
H6A H 0.2997 0.5770 -0.4890 0.030 Uiso 1 1 calc R U . . .
C7A C 0.6975(2) 0.89283(17) -0.64299(10) 0.0198(3) Uani 1 1 d . . . . .

loop_
_atom_site_aniso_label
_atom_site_aniso_U_11
_atom_site_aniso_U_22
_atom_site_aniso_U_33
_atom_site_aniso_U_23
_atom_site_aniso_U_13
_atom_site_aniso_U_12
O1 0.0250(5) 0.0159(5) 0.0158(5) 0.0074(4) 0.0070(4) 0.0073(4)
O7 0.0273(5) 0.0208(5) 0.0173(5) 0.0076(4) 0.0084(4) 0.0083(4)
O5 0.0342(6) 0.0155(5) 0.0164(5) 0.0064(4) 0.0047(4) 0.0080(4)
O4 0.0293(5) 0.0138(4) 0.0175(5) 0.0051(4) 0.0024(4) 0.0070(4)
O14 0.0357(6) 0.0157(5) 0.0224(5) 0.0079(4) 0.0141(4) 0.0061(4)
C2 0.0177(6) 0.0154(6) 0.0151(6) 0.0048(5) 0.0027(5) 0.0033(5)
C3 0.0240(7) 0.0156(6) 0.0162(6) 0.0038(5) 0.0044(5) 0.0066(5)
C4 0.0191(6) 0.0143(6) 0.0156(6) 0.0038(5) -0.0007(5) 0.0037(5)
C5 0.0197(6) 0.0142(6) 0.0164(6) 0.0060(5) -0.0011(5) 0.0023(5)
C6 0.0209(6) 0.0184(6) 0.0152(6) 0.0071(5) 0.0016(5) 0.0027(5)
C7 0.0166(6) 0.0186(6) 0.0152(6) 0.0038(5) 0.0020(5) 0.0033(5)
C8 0.0197(6) 0.0147(6) 0.0183(6) 0.0057(5) 0.0033(5) 0.0047(5)
C9 0.0173(6) 0.0161(6) 0.0149(6) 0.0072(5) 0.0018(5) 0.0020(5)
C10 0.0173(6) 0.0149(6) 0.0141(6) 0.0044(5) 0.0006(5) 0.0030(5)
C11 0.0171(6) 0.0160(6) 0.0162(6) 0.0057(5) 0.0024(5) 0.0032(5)
C14 0.0186(6) 0.0168(6) 0.0168(6) 0.0060(5) 0.0043(5) 0.0019(5)
O13 0.0319(6) 0.0127(5) 0.0173(6) 0.0059(4) 0.0076(5) 0.0079(4)
C12 0.0192(6) 0.0161(6) 0.0144(6) 0.0038(5) 0.0033(5) 0.0054(5)
C13 0.0182(6) 0.0131(6) 0.0168(6) 0.0029(5) 0.0011(5) 0.0037(5)
C15 0.0234(7) 0.0177(6) 0.0189(7) 0.0037(5) 0.0081(5) 0.0051(5)
C16 0.0239(7) 0.0140(6) 0.0197(7) 0.0045(5) 0.0061(5) 0.0051(5)
C120 0.0239(7) 0.0140(6) 0.0197(7) 0.0045(5) 0.0061(5) 0.0051(5)
C130 0.0234(7) 0.0177(6) 0.0189(7) 0.0037(5) 0.0081(5) 0.0051(5)
C150 0.0182(6) 0.0131(6) 0.0168(6) 0.0029(5) 0.0011(5) 0.0037(5)
C160 0.0192(6) 0.0161(6) 0.0144(6) 0.0038(5) 0.0033(5) 0.0054(5)
O1A 0.0420(7) 0.0223(6) 0.0290(6) 0.0119(5) 0.0036(5) -0.0038(5)
N1A 0.0323(7) 0.0256(6) 0.0188(6) 0.0093(5) 0.0096(5) 0.0112(5)
N2A 0.0344(7) 0.0221(6) 0.0184(6) 0.0088(5) 0.0066(5) 0.0025(5)
C2A 0.0334(8) 0.0349(9) 0.0168(7) 0.0084(6) -0.0008(6) 0.0051(7)
C3A 0.0267(8) 0.0284(8) 0.0211(7) 0.0073(6) 0.0004(6) -0.0015(6)
C4A 0.0225(7) 0.0170(6) 0.0171(6) 0.0062(5) 0.0055(5) 0.0078(5)
C5A 0.0223(7) 0.0261(7) 0.0166(7) 0.0059(6) 0.0039(5) 0.0042(6)
C6A 0.0266(7) 0.0267(8) 0.0212(7) 0.0070(6) 0.0094(6) 0.0034(6)
C7A 0.0245(7) 0.0180(6) 0.0199(7) 0.0087(5) 0.0054(5) 0.0073(5)

loop_
_atom_type_symbol
_atom_type_description
_atom_type_scat_dispersion_real
_atom_type_scat_dispersion_imag
_atom_type_scat_source
C C 0.0033 0.0016 'International Tables Vol C Tables 4.2.6.8 and 6.1.1.4'
H H 0.0000 0.0000 'International Tables Vol C Tables 4.2.6.8 and 6.1.1.4'
N N 0.0061 0.0033 'International Tables Vol C Tables 4.2.6.8 and 6.1.1.4'
O O 0.0106 0.0060 'International Tables Vol C Tables 4.2.6.8 and 6.1.1.4'

loop_
_geom_angle_atom_site_label_1
_geom_angle_atom_site_label_2
_geom_angle_atom_site_label_3
_geom_angle
C2 O1 C9 120.11(11)
C7 O7 H7 109.5
C5 O5 H5 109.5
C14 O14 H14 109.5
C3 C2 O1 121.83(12)
C3 C2 C11 125.28(13)
O1 C2 C11 112.89(11)
C2 C3 C4 121.22(13)
C2 C3 H3 119.4
C4 C3 H3 119.4
O4 C4 C3 122.40(13)
O4 C4 C10 121.29(12)
C3 C4 C10 116.32(12)
O5 C5 C6 119.95(12)
O5 C5 C10 119.07(12)
C6 C5 C10 120.98(12)
C5 C6 C7 119.42(12)
C5 C6 H6 120.3
C7 C6 H6 120.3
O7 C7 C8 117.70(12)
O7 C7 C6 121.18(12)
C8 C7 C6 121.13(13)
C9 C8 C7 117.98(12)
C9 C8 H8 121.0
C7 C8 H8 121.0
O1 C9 C8 116.65(12)
O1 C9 C10 120.43(12)
C8 C9 C10 122.93(12)
C9 C10 C5 117.53(12)
C9 C10 C4 119.97(12)
C5 C10 C4 122.50(12)
C16 C11 C12 119.10(12)
C16 C11 C2 120.74(12)
C12 C11 C2 120.14(12)
O14 C14 C15 118.77(12)
O14 C14 C13 121.80(12)
C15 C14 C13 119.42(12)
C13 O13 H13 109.5
C13 C12 C11 120.39(12)
C13 C12 H12 119.8
C11 C12 H12 119.8
O13 C13 C12 122.75(12)
O13 C13 C14 117.08(12)
C12 C13 C14 120.16(12)
C16 C15 C14 120.57(13)
C16 C15 H15 119.7
C14 C15 H15 119.7
C15 C16 C11 120.34(13)
C15 C16 H16 119.8
C11 C16 H16 119.8
C6A N1A C2A 117.57(13)
C7A N2A H2A1 120.0
C7A N2A H2A2 120.0
H2A1 N2A H2A2 120.0
N1A C2A C3A 123.38(15)
N1A C2A H2A 118.3
C3A C2A H2A 118.3
C2A C3A C4A 118.76(14)
C2A C3A H3A 120.6
C4A C3A H3A 120.6
C3A C4A C5A 118.30(13)
C3A C4A C7A 118.85(13)
C5A C4A C7A 122.85(13)
C4A C5A C6A 118.97(14)
C4A C5A H5A 120.5
C6A C5A H5A 120.5
N1A C6A C5A 122.96(14)
N1A C6A H6A 118.5
C5A C6A H6A 118.5
O1A C7A N2A 123.50(14)
O1A C7A C4A 120.19(14)
N2A C7A C4A 116.31(13)

loop_
_geom_bond_atom_site_label_1
_geom_bond_atom_site_label_2
_geom_bond_distance
O1 C2 1.3615(17)
O1 C9 1.3788(16)
O7 C7 1.3422(17)
O7 H7 0.8400
O5 C5 1.3573(17)
O5 H5 0.8400
O4 C4 1.2709(17)
O14 C14 1.3555(16)
O14 H14 0.8400
C2 C3 1.3572(19)
C2 C11 1.4672(18)
C3 C4 1.4284(19)
C3 H3 0.9500
C4 C10 1.4348(19)
C5 C6 1.377(2)
C5 C10 1.4176(18)
C6 C7 1.409(2)
C6 H6 0.9500
C7 C8 1.3980(19)
C8 C9 1.3808(19)
C8 H8 0.9500
C9 C10 1.4009(19)
C11 C16 1.4000(19)
C11 C12 1.4014(19)
C14 C15 1.389(2)
C14 C13 1.4034(19)
O13 C13 1.3465(17)
O13 H13 0.8400
C12 C13 1.3841(19)
C12 H12 0.9500
C15 C16 1.3845(19)
C15 H15 0.9500
C16 H16 0.9500
O130 H130 0.8400
O1A C7A 1.2282(19)
N1A C6A 1.333(2)
N1A C2A 1.339(2)
N2A C7A 1.329(2)
N2A H2A1 0.8800
N2A H2A2 0.8800
C2A C3A 1.384(2)
C2A H2A 0.9500
C3A C4A 1.385(2)
C3A H3A 0.9500
C4A C5A 1.388(2)
C4A C7A 1.5083(19)
C5A C6A 1.390(2)
C5A H5A 0.9500
C6A H6A 0.9500

loop_
_geom_hbond_atom_site_label_D
_geom_hbond_atom_site_label_H
_geom_hbond_atom_site_label_A
_geom_hbond_distance_DH
_geom_hbond_distance_HA
_geom_hbond_distance_DA
_geom_hbond_angle_DHA
_geom_hbond_site_symmetry_A
O7 H7 N1A 0.84 1.86 2.7003(17) 174.8 .
O5 H5 O4 0.84 1.81 2.5666(16) 148.6 .
O14 H14 O1A 0.84 2.01 2.7525(18) 146.2 1_446
C3 H3 O13 0.95 2.49 3.155(2) 127.3 1_565
O13 H13 O4 0.84 1.79 2.6218(17) 173.6 1_545
O130 H130 O14 0.84 2.25 2.705(12) 114.4 .
O130 H130 O14 0.84 2.25 2.913(12) 136.4 2_566
N2A H2A1 O5 0.88 2.05 2.9104(18) 166.4 2_674
N2A H2A2 O7 0.88 2.43 3.114(2) 135.0 2_664
C2A H2A O13 0.95 2.46 3.241(2) 139.9 2_665
C6A H6A O14 0.95 2.58 3.172(2) 120.8 2_565

loop_
_geom_torsion_atom_site_label_1
_geom_torsion_atom_site_label_2
_geom_torsion_atom_site_label_3
_geom_torsion_atom_site_label_4
_geom_torsion
C9 O1 C2 C3 -1.84(19)
C9 O1 C2 C11 177.81(11)
O1 C2 C3 C4 -1.4(2)
C11 C2 C3 C4 178.96(13)
C2 C3 C4 O4 -176.54(13)
C2 C3 C4 C10 3.7(2)
O5 C5 C6 C7 178.98(12)
C10 C5 C6 C7 -1.1(2)
C5 C6 C7 O7 179.48(12)
C5 C6 C7 C8 -0.6(2)
O7 C7 C8 C9 -178.29(12)
C6 C7 C8 C9 1.8(2)
C2 O1 C9 C8 -177.19(12)
C2 O1 C9 C10 2.67(18)
C7 C8 C9 O1 178.47(11)
C7 C8 C9 C10 -1.4(2)
O1 C9 C10 C5 179.92(11)
C8 C9 C10 C5 -0.2(2)
O1 C9 C10 C4 -0.27(19)
C8 C9 C10 C4 179.58(13)
O5 C5 C10 C9 -178.56(12)
C6 C5 C10 C9 1.5(2)
O5 C5 C10 C4 1.6(2)
C6 C5 C10 C4 -178.33(13)
O4 C4 C10 C9 177.42(12)
C3 C4 C10 C9 -2.78(19)
O4 C4 C10 C5 -2.8(2)
C3 C4 C10 C5 177.01(12)
C3 C2 C11 C16 -5.3(2)
O1 C2 C11 C16 175.07(12)
C3 C2 C11 C12 173.32(13)
O1 C2 C11 C12 -6.32(18)
C16 C11 C12 C13 1.4(2)
C2 C11 C12 C13 -177.24(12)
C11 C12 C13 O13 179.19(13)
C11 C12 C13 C14 -0.7(2)
O14 C14 C13 O13 0.7(2)
C15 C14 C13 O13 179.47(13)
O14 C14 C13 C12 -179.44(13)
C15 C14 C13 C12 -0.6(2)
O14 C14 C15 C16 -179.88(13)
C13 C14 C15 C16 1.3(2)
C14 C15 C16 C11 -0.6(2)
C12 C11 C16 C15 -0.8(2)
C2 C11 C16 C15 177.88(13)
C6A N1A C2A C3A -0.6(2)
N1A C2A C3A C4A -1.7(3)
C2A C3A C4A C5A 2.4(2)
C2A C3A C4A C7A -177.62(15)
C3A C4A C5A C6A -0.9(2)
C7A C4A C5A C6A 179.13(14)
C2A N1A C6A C5A 2.2(2)
C4A C5A C6A N1A -1.5(2)
C3A C4A C7A O1A -18.2(2)
C5A C4A C7A O1A 161.80(15)
C3A C4A C7A N2A 161.06(14)
C5A C4A C7A N2A -19.0(2)
